data_1507905
loop_
_publ_author_name
Zhu,
Bao-Yong'
'Zhang, Xiu-Ling'
'Guo, Feng'
'Liu, Xin-Hua'

_publ_section_title
;
 Synthesis and characterization of four new coordination polymers
 constructed with d10 metals and mixed flexible ligands under solvothermal
 conditions
;
_journal_name_full
;
Inorganica Chimica Acta
;
_journal_page_first 58
_journal_page_last 65
_journal_paper_doi 10.1016/j.ica.2012.04.044
_journal_volume 391
_journal_year 2012
_chemical_formula_sum 'C20 H28 Cd N4 O9'
_chemical_formula_weight 580.86
_space_group_IT_number 15
_symmetry_cell_setting monoclinic
_symmetry_space_group_name_Hall '-C 2yc'
_symmetry_space_group_name_H-M 'C 1 2/c 1'
_atom_sites_solution_hydrogens mixed
_atom_sites_solution_primary direct
_atom_sites_solution_secondary difmap
_cell_angle_alpha 90.000
_cell_angle_beta 96.021(1)
_cell_angle_gamma 90.000
_cell_formula_units_Z 4
_cell_length_a 10.296(1)
_cell_length_b 15.522(1)
_cell_length_c 15.603(1)
_cell_measurement_reflns_used 5776
_cell_measurement_temperature 296(2)
_cell_measurement_theta_max 28.40
_cell_measurement_theta_min 2.38
_cell_volume 2479.8(3)
_computing_cell_refinement 'Bruker SMART'
_computing_data_collection 'Bruker SMART'
_computing_data_reduction 'Bruker SAINT'
_computing_molecular_graphics 'SHELXTL(Sheldrick, 2008)'
_computing_publication_material 'WINGX (Farrugia,1999)'
_computing_structure_refinement 'SHELXL-97 (Sheldrick, 2008)'
_computing_structure_solution 'SIR97 (Altomare,1999)'
_diffrn_ambient_temperature 296(2)
_diffrn_measured_fraction_theta_full 0.998
_diffrn_measured_fraction_theta_max 0.998
_diffrn_measurement_device_type 'Bruker APEX2 CCD area-detector diffractometer'
_diffrn_measurement_method '\f and \w scans'
_diffrn_radiation_monochromator graphite
_diffrn_radiation_source 'fine-focus sealed tube'
_diffrn_radiation_type MoK\a
_diffrn_radiation_wavelength 0.71073
_diffrn_reflns_av_R_equivalents 0.0157
_diffrn_reflns_av_sigmaI/netI 0.0146
_diffrn_reflns_limit_h_max 10
_diffrn_reflns_limit_h_min -12
_diffrn_reflns_limit_k_max 14
_diffrn_reflns_limit_k_min -18
_diffrn_reflns_limit_l_max 18
_diffrn_reflns_limit_l_min -18
_diffrn_reflns_number 6254
_diffrn_reflns_theta_full 25.00
_diffrn_reflns_theta_max 25.00
_diffrn_reflns_theta_min 2.38
_exptl_absorpt_coefficient_mu 0.935
_exptl_absorpt_correction_T_max 0.8826
_exptl_absorpt_correction_T_min 0.7502
_exptl_absorpt_correction_type multi-scan
_exptl_absorpt_process_details '(SADABS; Bruker, 2001)'
_exptl_crystal_colour colorless
_exptl_crystal_density_diffrn 1.556
_exptl_crystal_density_method 'not measured'
_exptl_crystal_description prism
_exptl_crystal_F_000 1184
_exptl_crystal_size_max 0.33
_exptl_crystal_size_mid 0.23
_exptl_crystal_size_min 0.14
_refine_diff_density_max 0.899
_refine_diff_density_min -0.282
_refine_diff_density_rms 0.057
_refine_ls_extinction_method none
_refine_ls_goodness_of_fit_ref 1.063
_refine_ls_hydrogen_treatment constr
_refine_ls_matrix_type full
_refine_ls_number_parameters 155
_refine_ls_number_reflns 2179
_refine_ls_number_restraints 1
_refine_ls_restrained_S_all 1.064
_refine_ls_R_factor_all 0.0240
_refine_ls_R_factor_gt 0.0233
_refine_ls_shift/su_max 0.004
_refine_ls_shift/su_mean 0.000
_refine_ls_structure_factor_coef Fsqd
_refine_ls_weighting_details 'calc w=1/[\s^2^(Fo^2^)+(0.0394P)^2^+2.4150P] where P=(Fo^2^+2Fc^2^)/3'
_refine_ls_weighting_scheme calc
_refine_ls_wR_factor_gt 0.0659
_refine_ls_wR_factor_ref 0.0664
_reflns_number_gt 2115
_reflns_number_total 2179
_reflns_threshold_expression >2sigma(I)
_cod_data_source_file ICA-2012-391-58-65-3.cif
_cod_data_source_block global
_cod_original_sg_symbol_H-M 'C 2/c'
_cod_database_code 1507905

loop_
_symmetry_equiv_pos_as_xyz
'x, y, z'
'-x, y, -z+1/2'
'x+1/2, y+1/2, z'
'-x+1/2, y+1/2, -z+1/2'
'-x, -y, -z'
'x, -y, z-1/2'
'-x+1/2, -y+1/2, -z'
'x+1/2, -y+1/2, z-1/2'

loop_
_atom_site_label
_atom_site_type_symbol
_atom_site_fract_x
_atom_site_fract_y
_atom_site_fract_z
_atom_site_U_iso_or_equiv
_atom_site_adp_type
_atom_site_occupancy
_atom_site_symmetry_multiplicity
_atom_site_calc_flag
_atom_site_refinement_flags
C1 C 0.4120(2) 1.01107(15) 1.05930(15) 0.0438(5) Uani 1 1 d .
H1 H 0.3524 1.0186 1.0995 0.053 Uiso 1 1 calc R
C2 C 0.3989(2) 1.05866(16) 0.98442(14) 0.0442(5) Uani 1 1 d .
H2 H 0.3308 1.0979 0.9742 0.053 Uiso 1 1 calc R
C3 C 0.48746(19) 1.04782(15) 0.92432(13) 0.0400(5) Uani 1 1 d .
C4 C 0.3697(2) 1.13784(15) 0.81899(15) 0.0451(5) Uani 1 1 d .
H4A H 0.3861 1.1737 0.7704 0.054 Uiso 1 1 calc R
H4B H 0.3474 1.1756 0.8647 0.054 Uiso 1 1 calc R
C5 C 0.2539(2) 1.07991(15) 0.79224(13) 0.0402(5) Uani 1 1 d .
C6 C -0.0925(2) 0.92712(16) 0.57208(16) 0.0511(6) Uani 1 1 d .
H6 H -0.1714 0.9566 0.5705 0.061 Uiso 1 1 calc R
C7 C 0.0595(2) 0.84036(16) 0.53771(16) 0.0499(5) Uani 1 1 d .
H7 H 0.1057 0.7996 0.5094 0.060 Uiso 1 1 calc R
C8 C 0.1015(2) 0.88261(16) 0.61091(16) 0.0497(5) Uani 1 1 d .
H8 H 0.1831 0.8759 0.6419 0.060 Uiso 1 1 calc R
C9 C -0.1544(3) 0.83675(19) 0.44151(16) 0.0583(6) Uani 1 1 d U
H9A H -0.1082 0.8313 0.3907 0.070 Uiso 1 1 calc R
H9B H -0.2249 0.8777 0.4286 0.070 Uiso 1 1 calc R
C10 C -0.2115(3) 0.7495(2) 0.46240(19) 0.0708(7) Uani 1 1 d U
H10A H -0.2671 0.7294 0.4123 0.085 Uiso 1 1 calc R
H10B H -0.1406 0.7085 0.4735 0.085 Uiso 1 1 calc R
Cd1 Cd 0.0000 1.014230(14) 0.7500 0.04257(11) Uani 1 2 d S
N1 N 0.00526(19) 0.93710(13) 0.63253(12) 0.0469(4) Uani 1 1 d .
N2 N -0.06471(19) 0.86939(13) 0.51327(12) 0.0461(4) Uani 1 1 d .
O1 O 0.26702(18) 1.00227(11) 0.77878(13) 0.0509(4) Uani 1 1 d .
O2 O 0.14435(15) 1.11790(11) 0.78390(12) 0.0568(4) Uani 1 1 d .
O3 O 0.48582(14) 1.09274(11) 0.84789(10) 0.0479(4) Uani 1 1 d .
O1W O 0.5000 0.90550(15) 0.7500 0.0520(6) Uani 1 2 d S
H11W H 0.5632 0.9365 0.7376 0.062 Uiso 1 1 d R
O2W O 0.3918(2) 0.77688(12) 0.63184(13) 0.0676(5) Uani 1 1 d .
H21W H 0.3832 0.7324 0.6623 0.081 Uiso 1 1 d R
H22W H 0.4330 0.8144 0.6634 0.081 Uiso 1 1 d R

loop_
_atom_site_aniso_label
_atom_site_aniso_U_11
_atom_site_aniso_U_22
_atom_site_aniso_U_33
_atom_site_aniso_U_23
_atom_site_aniso_U_13
_atom_site_aniso_U_12
C1 0.0308(11) 0.0593(14) 0.0410(12) -0.0129(10) 0.0029(9) 0.0022(9)
C2 0.0312(10) 0.0553(14) 0.0450(12) -0.0122(10) -0.0014(9) 0.0072(9)
C3 0.0298(10) 0.0490(12) 0.0395(11) -0.0120(9) -0.0044(8) -0.0033(9)
C4 0.0394(11) 0.0445(12) 0.0500(12) -0.0012(10) -0.0022(9) -0.0009(9)
C5 0.0391(11) 0.0469(13) 0.0331(10) -0.0010(9) -0.0024(8) -0.0016(9)
C6 0.0455(12) 0.0532(14) 0.0524(13) -0.0100(11) -0.0051(10) 0.0095(10)
C7 0.0453(12) 0.0477(13) 0.0575(14) -0.0032(11) 0.0094(11) 0.0034(10)
C8 0.0378(11) 0.0499(13) 0.0599(14) 0.0009(11) -0.0013(10) -0.0015(10)
C9 0.0612(15) 0.0709(15) 0.0405(12) -0.0124(11) -0.0059(11) 0.0038(12)
C10 0.0699(18) 0.0781(17) 0.0621(16) -0.0231(14) -0.0036(13) -0.0113(14)
Cd1 0.04649(16) 0.03731(15) 0.04142(15) 0.000 -0.00719(10) 0.000
N1 0.0435(10) 0.0458(11) 0.0495(11) -0.0066(9) -0.0041(8) 0.0006(8)
N2 0.0462(10) 0.0469(11) 0.0442(10) -0.0052(8) -0.0001(8) 0.0014(8)
O1 0.0475(10) 0.0445(9) 0.0594(11) -0.0099(7) 0.0000(8) -0.0027(7)
O2 0.0390(8) 0.0516(10) 0.0760(12) -0.0058(9) -0.0118(8) 0.0035(7)
O3 0.0338(8) 0.0622(10) 0.0469(9) 0.0010(7) 0.0005(6) 0.0009(7)
O1W 0.0670(15) 0.0379(12) 0.0509(13) 0.000 0.0046(11) 0.000
O2W 0.0844(14) 0.0513(11) 0.0667(12) -0.0057(9) 0.0062(10) -0.0073(9)

loop_
_atom_type_symbol
_atom_type_description
_atom_type_scat_dispersion_real
_atom_type_scat_dispersion_imag
_atom_type_scat_source
C C 0.0033 0.0016 'International Tables Vol C Tables 4.2.6.8 and 6.1.1.4'
H H 0.0000 0.0000 'International Tables Vol C Tables 4.2.6.8 and 6.1.1.4'
N N 0.0061 0.0033 'International Tables Vol C Tables 4.2.6.8 and 6.1.1.4'
O O 0.0106 0.0060 'International Tables Vol C Tables 4.2.6.8 and 6.1.1.4'
Cd Cd -0.8075 1.2024 'International Tables Vol C Tables 4.2.6.8 and 6.1.1.4'

loop_
_geom_angle_atom_site_label_1
_geom_angle_atom_site_label_2
_geom_angle_atom_site_label_3
_geom_angle
_geom_angle_site_symmetry_1
_geom_angle_site_symmetry_3
C2 C1 C3 121.0(2) . 5_677
C2 C1 H1 119.5 . .
C3 C1 H1 119.5 5_677 .
C1 C2 C3 119.8(2) . .
C1 C2 H2 120.1 . .
C3 C2 H2 120.1 . .
O3 C3 C1 115.73(19) . 5_677
O3 C3 C2 125.1(2) . .
C1 C3 C2 119.2(2) 5_677 .
O3 C4 C5 114.03(19) . .
O3 C4 H4A 108.7 . .
C5 C4 H4A 108.7 . .
O3 C4 H4B 108.7 . .
C5 C4 H4B 108.7 . .
H4A C4 H4B 107.6 . .
O1 C5 O2 123.4(2) . .
O1 C5 C4 121.9(2) . .
O2 C5 C4 114.7(2) . .
N1 C6 N2 111.6(2) . .
N1 C6 H6 124.2 . .
N2 C6 H6 124.2 . .
C8 C7 N2 106.4(2) . .
C8 C7 H7 126.8 . .
N2 C7 H7 126.8 . .
C7 C8 N1 109.4(2) . .
C7 C8 H8 125.3 . .
N1 C8 H8 125.3 . .
N2 C9 C10 111.7(2) . .
N2 C9 H9A 109.3 . .
C10 C9 H9A 109.3 . .
N2 C9 H9B 109.3 . .
C10 C9 H9B 109.3 . .
H9A C9 H9B 107.9 . .
C10 C10 C9 114.2(3) 7_466 .
C10 C10 H10A 108.7 7_466 .
C9 C10 H10A 108.7 . .
C10 C10 H10B 108.7 7_466 .
C9 C10 H10B 108.7 . .
H10A C10 H10B 107.6 . .
N1 Cd1 N1 113.88(11) . 2_556
N1 Cd1 O2 121.38(7) . .
N1 Cd1 O2 105.75(7) 2_556 .
N1 Cd1 O2 105.75(7) . 2_556
N1 Cd1 O2 121.38(7) 2_556 2_556
O2 Cd1 O2 86.90(9) . 2_556
C6 N1 C8 105.6(2) . .
C6 N1 Cd1 125.40(16) . .
C8 N1 Cd1 128.58(16) . .
C6 N2 C7 106.88(19) . .
C6 N2 C9 126.4(2) . .
C7 N2 C9 126.4(2) . .
C5 O2 Cd1 104.70(15) . .
C3 O3 C4 117.24(17) . .
H21W O2W H22W 108.0 . .

loop_
_geom_bond_atom_site_label_1
_geom_bond_atom_site_label_2
_geom_bond_distance
_geom_bond_site_symmetry_2
C1 C2 1.377(3) .
C1 C3 1.385(3) 5_677
C1 H1 0.9300 .
C2 C3 1.385(3) .
C2 H2 0.9300 .
C3 O3 1.380(3) .
C3 C1 1.385(3) 5_677
C4 O3 1.418(3) .
C4 C5 1.517(3) .
C4 H4A 0.9700 .
C4 H4B 0.9700 .
C5 O1 1.233(3) .
C5 O2 1.267(3) .
C6 N1 1.315(3) .
C6 N2 1.335(3) .
C6 H6 0.9300 .
C7 C8 1.348(4) .
C7 N2 1.372(3) .
C7 H7 0.9300 .
C8 N1 1.372(3) .
C8 H8 0.9300 .
C9 N2 1.465(3) .
C9 C10 1.525(4) .
C9 H9A 0.9700 .
C9 H9B 0.9700 .
C10 C10 1.484(6) 7_466
C10 H10A 0.9700 .
C10 H10B 0.9700 .
Cd1 N1 2.195(2) .
Cd1 N1 2.195(2) 2_556
Cd1 O2 2.2166(18) .
Cd1 O2 2.2166(18) 2_556
O1W H11W 0.8478 .
O2W H21W 0.8486 .
O2W H22W 0.8482 .

loop_
_geom_hbond_atom_site_label_D
_geom_hbond_atom_site_label_H
_geom_hbond_atom_site_label_A
_geom_hbond_distance_DH
_geom_hbond_distance_HA
_geom_hbond_distance_DA
_geom_hbond_angle_DHA
_geom_hbond_site_symmetry_A
O2W H22W O1W 0.85 2.03 2.863(3) 169.1 .
O2W H21W O2 0.85 2.00 2.839(3) 170.9 4_546
O1W H11W O1 0.85 2.06 2.905(2) 171.7 2_656

loop_
_geom_torsion_atom_site_label_1
_geom_torsion_atom_site_label_2
_geom_torsion_atom_site_label_3
_geom_torsion_atom_site_label_4
_geom_torsion
_geom_torsion_site_symmetry_1
_geom_torsion_site_symmetry_4
C3 C1 C2 C3 -0.1(4) 5_677 .
C1 C2 C3 O3 -178.8(2) . .
C1 C2 C3 C1 0.1(4) . 5_677
O3 C4 C5 O1 -15.2(3) . .
O3 C4 C5 O2 165.72(19) . .
N2 C7 C8 N1 0.3(3) . .
N2 C9 C10 C10 60.9(4) . 7_466
N2 C6 N1 C8 0.2(3) . .
N2 C6 N1 Cd1 -173.27(16) . .
C7 C8 N1 C6 -0.3(3) . .
C7 C8 N1 Cd1 172.90(17) . .
N1 Cd1 N1 C6 106.9(2) 2_556 .
O2 Cd1 N1 C6 -125.0(2) . .
O2 Cd1 N1 C6 -28.9(2) 2_556 .
N1 Cd1 N1 C8 -65.04(19) 2_556 .
O2 Cd1 N1 C8 63.1(2) . .
O2 Cd1 N1 C8 159.2(2) 2_556 .
N1 C6 N2 C7 0.0(3) . .
N1 C6 N2 C9 174.2(2) . .
C8 C7 N2 C6 -0.1(3) . .
C8 C7 N2 C9 -174.4(2) . .
C10 C9 N2 C6 -98.8(3) . .
C10 C9 N2 C7 74.3(3) . .
O1 C5 O2 Cd1 3.1(3) . .
C4 C5 O2 Cd1 -177.88(15) . .
N1 Cd1 O2 C5 -61.03(17) . .
N1 Cd1 O2 C5 70.62(16) 2_556 .
O2 Cd1 O2 C5 -167.61(19) 2_556 .
C1 C3 O3 C4 165.47(19) 5_677 .
C2 C3 O3 C4 -15.6(3) . .
C5 C4 O3 C3 -67.6(2) . .
